data_4113242
loop_
_publ_author_name
'Connie C. Lu'
'Jonas C. Peters'

_publ_section_title
;
 Synthetic, Structural, and Mechanistic Aspects of an Amine Activation
 Process Mediated at a Zwitterionic Pd(II) Center
;
_journal_name_full 'Journal of the American Chemical Society'
_journal_page_first 15818
_journal_page_last 15832
_journal_paper_doi 10.1021/ja046415s
_journal_volume 126
_journal_year 2004
_chemical_formula_sum 'C47 H50 B F3 O5 P2 Pd S'
_chemical_formula_weight 963.08
_chemical_name_systematic
; 
 ? 
;
_space_group_IT_number 14
_symmetry_cell_setting monoclinic
_symmetry_space_group_name_Hall '-P 2yn'
_symmetry_space_group_name_H-M 'P 1 21/n 1'
_atom_sites_solution_hydrogens difmap
_atom_sites_solution_primary 'Patteron method'
_atom_sites_solution_secondary difmap
_audit_creation_method SHELXL-97
_cell_angle_alpha 90.00
_cell_angle_beta 95.8550(10)
_cell_angle_gamma 90.00
_cell_formula_units_Z 4
_cell_length_a 13.2666(7)
_cell_length_b 17.4832(10)
_cell_length_c 19.2115(10)
_cell_measurement_reflns_used 22373
_cell_measurement_temperature 98(2)
_cell_measurement_theta_max 27.84
_cell_measurement_theta_min 2.28
_cell_volume 4432.7(4)
_computing_cell_refinement 'Bruker SMART'
_computing_data_collection 'Bruker SMART'
_computing_data_reduction 'Bruker SAINT v6.2'
_computing_molecular_graphics 'Bruker SHELXTL'
_computing_publication_material 'Bruker SHELXTL'
_computing_structure_refinement 'SHELXL-97 (Sheldrick, 1997)'
_computing_structure_solution 'SHELXS-97 (Sheldrick, 1990)'
_diffrn_ambient_temperature 98(2)
_diffrn_measured_fraction_theta_full 0.950
_diffrn_measured_fraction_theta_max 0.950
_diffrn_measurement_device_type 'CCD area detector'
_diffrn_measurement_method 'omega scans at 7 f settings'
_diffrn_radiation_monochromator graphite
_diffrn_radiation_source 'fine-focus sealed tube'
_diffrn_radiation_type MoK\a
_diffrn_radiation_wavelength 0.71073
_diffrn_reflns_av_R_equivalents 0.0815
_diffrn_reflns_av_sigmaI/netI 0.0635
_diffrn_reflns_limit_h_max 17
_diffrn_reflns_limit_h_min -17
_diffrn_reflns_limit_k_max 23
_diffrn_reflns_limit_k_min -23
_diffrn_reflns_limit_l_max 25
_diffrn_reflns_limit_l_min -25
_diffrn_reflns_number 90844
_diffrn_reflns_theta_full 28.50
_diffrn_reflns_theta_max 28.50
_diffrn_reflns_theta_min 1.58
_exptl_absorpt_coefficient_mu 0.596
_exptl_absorpt_correction_T_max 0.8941
_exptl_absorpt_correction_T_min 0.8344
_exptl_absorpt_correction_type none
_exptl_crystal_colour Colorless
_exptl_crystal_density_diffrn 1.443
_exptl_crystal_description Fragment
_exptl_crystal_F_000 1984
_exptl_crystal_size_max 0.31
_exptl_crystal_size_mid 0.22
_exptl_crystal_size_min 0.19
_refine_diff_density_max 1.121
_refine_diff_density_min -0.923
_refine_diff_density_rms 0.100
_refine_ls_extinction_method none
_refine_ls_goodness_of_fit_ref 1.743
_refine_ls_hydrogen_treatment 'Unrestrained except on solvent'
_refine_ls_matrix_type 'Full matrix'
_refine_ls_number_parameters 709
_refine_ls_number_reflns 10664
_refine_ls_number_restraints 10
_refine_ls_restrained_S_all 1.760
_refine_ls_R_factor_all 0.0805
_refine_ls_R_factor_gt 0.0478
_refine_ls_shift/su_max 0.061
_refine_ls_shift/su_mean 0.002
_refine_ls_structure_factor_coef Fsqd
_refine_ls_weighting_details w=1/s^2^(Fo^2^)
_refine_ls_weighting_scheme sigma
_refine_ls_wR_factor_gt 0.0701
_refine_ls_wR_factor_ref 0.0728
_reflns_number_gt 7182
_reflns_number_total 10664
_reflns_threshold_expression >2sigma(I)
_cod_data_source_file ja046415ssi20040707_052035_1.cif
_cod_data_source_block complex1
_cod_depositor_comments
;
The following automatic conversions were performed:

'_atom_sites_solution_secondary' value 'Difference Fourier map' was
changed to 'difmap'.

'_atom_sites_solution_hydrogens' value 'Difference Fourier map' was
changed to 'difmap'.

Automatic conversion script
Id: cif_fix_values 6452 2018-10-05 10:23:21Z andrius 
;
_cod_database_code 4113242

loop_
_symmetry_equiv_pos_as_xyz
'x, y, z'
'-x+1/2, y+1/2, -z+1/2'
'-x, -y, -z'
'x-1/2, -y-1/2, z-1/2'

loop_
_atom_site_label
_atom_site_type_symbol
_atom_site_fract_x
_atom_site_fract_y
_atom_site_fract_z
_atom_site_U_iso_or_equiv
_atom_site_adp_type
_atom_site_occupancy
_atom_site_symmetry_multiplicity
_atom_site_calc_flag
_atom_site_refinement_flags
Pd Pd 0.529018(17) 0.194019(14) 0.947039(12) 0.02095(7) Uani 1 1 d .
S S 0.31439(6) 0.11575(5) 0.95942(4) 0.0266(2) Uani 1 1 d .
P1 P 0.54148(6) 0.22141(5) 0.83446(4) 0.0219(2) Uani 1 1 d .
P2 P 0.66016(6) 0.27131(5) 0.97679(4) 0.0239(2) Uani 1 1 d .
B1 B 0.7209(3) 0.3246(2) 0.84240(19) 0.0250(9) Uani 1 1 d .
F1 F 0.20949(13) 0.13736(11) 0.83950(9) 0.0416(5) Uani 1 1 d .
F2 F 0.23929(14) 0.01903(11) 0.86511(10) 0.0447(5) Uani 1 1 d .
F3 F 0.12790(13) 0.08055(10) 0.91650(9) 0.0393(5) Uani 1 1 d .
O2 O 0.40427(14) 0.11699(11) 0.92021(10) 0.0237(5) Uani 1 1 d .
O3 O 0.28267(15) 0.19052(12) 0.97955(10) 0.0326(5) Uani 1 1 d .
O4 O 0.31490(15) 0.05526(11) 1.00984(10) 0.0295(5) Uani 1 1 d .
C1 C 0.6658(2) 0.2452(2) 0.81259(19) 0.0257(8) Uani 1 1 d .
C2 C 0.6792(3) 0.3477(2) 0.91746(18) 0.0267(8) Uani 1 1 d .
C3 C 0.4517(2) 0.29519(17) 0.80619(15) 0.0224(7) Uani 1 1 d .
C4 C 0.3709(3) 0.3122(2) 0.84412(18) 0.0338(9) Uani 1 1 d .
C5 C 0.2988(3) 0.3645(2) 0.8190(2) 0.0439(11) Uani 1 1 d .
C6 C 0.3058(3) 0.4009(2) 0.7566(2) 0.0391(10) Uani 1 1 d .
C7 C 0.3850(3) 0.3852(2) 0.71831(19) 0.0359(9) Uani 1 1 d .
C8 C 0.4578(2) 0.33239(19) 0.74275(17) 0.0300(8) Uani 1 1 d .
C9 C 0.5030(2) 0.13964(17) 0.78019(15) 0.0237(7) Uani 1 1 d .
C10 C 0.4066(3) 0.1334(2) 0.74591(18) 0.0336(9) Uani 1 1 d .
C11 C 0.3818(3) 0.0735(2) 0.7005(2) 0.0410(10) Uani 1 1 d .
C12 C 0.4535(3) 0.0196(2) 0.6883(2) 0.0413(10) Uani 1 1 d .
C13 C 0.5487(3) 0.0239(2) 0.72207(19) 0.0363(9) Uani 1 1 d .
C14 C 0.5743(3) 0.0832(2) 0.76768(18) 0.0308(8) Uani 1 1 d .
C15 C 0.7741(2) 0.21494(18) 0.99492(15) 0.0267(8) Uani 1 1 d .
C16 C 0.7754(3) 0.1373(2) 0.98072(17) 0.0296(8) Uani 1 1 d .
C17 C 0.8621(3) 0.0942(2) 0.99647(18) 0.0372(10) Uani 1 1 d .
C18 C 0.9485(3) 0.1285(3) 1.0264(2) 0.0463(11) Uani 1 1 d .
C19 C 0.9492(3) 0.2057(3) 1.0406(2) 0.0466(12) Uani 1 1 d .
C20 C 0.8625(3) 0.2493(2) 1.02528(19) 0.0370(9) Uani 1 1 d .
C21 C 0.6392(2) 0.31434(18) 1.05972(16) 0.0258(7) Uani 1 1 d .
C22 C 0.5860(3) 0.3824(2) 1.06072(19) 0.0396(10) Uani 1 1 d .
C23 C 0.5673(3) 0.4156(3) 1.1237(2) 0.0475(11) Uani 1 1 d .
C24 C 0.6009(3) 0.3809(2) 1.1856(2) 0.0399(10) Uani 1 1 d .
C25 C 0.6534(3) 0.3132(2) 1.18579(18) 0.0331(8) Uani 1 1 d .
C26 C 0.6734(2) 0.2801(2) 1.12319(17) 0.0290(8) Uani 1 1 d .
C27 C 0.6973(2) 0.39432(18) 0.78596(16) 0.0244(7) Uani 1 1 d .
C28 C 0.6580(2) 0.4649(2) 0.80215(18) 0.0297(8) Uani 1 1 d .
C29 C 0.6389(2) 0.5230(2) 0.75247(19) 0.0328(9) Uani 1 1 d .
C30 C 0.6589(3) 0.5110(2) 0.68467(19) 0.0339(9) Uani 1 1 d .
C31 C 0.7001(3) 0.4420(2) 0.6669(2) 0.0331(9) Uani 1 1 d .
C32 C 0.7190(2) 0.3860(2) 0.71665(17) 0.0279(8) Uani 1 1 d .
C33 C 0.8437(2) 0.31004(19) 0.85331(15) 0.0273(8) Uani 1 1 d .
C34 C 0.8915(3) 0.2476(2) 0.82626(19) 0.0356(9) Uani 1 1 d .
C35 C 0.9951(3) 0.2346(3) 0.8394(2) 0.0441(10) Uani 1 1 d .
C36 C 1.0552(3) 0.2836(2) 0.8798(2) 0.0455(11) Uani 1 1 d .
C37 C 1.0124(3) 0.3473(3) 0.9055(2) 0.0443(11) Uani 1 1 d .
C38 C 0.9088(3) 0.3606(2) 0.8924(2) 0.0388(10) Uani 1 1 d .
C39 C 0.2180(2) 0.08658(19) 0.89188(17) 0.0300(8) Uani 1 1 d .
O1 O 0.52174(14) 0.15838(11) 1.05391(9) 0.0232(5) Uani 1 1 d D
C40 C 0.4637(3) 0.1847(2) 1.11054(16) 0.0258(8) Uani 1 1 d D
C41 C 0.4986(3) 0.13382(19) 1.17208(17) 0.0303(8) Uani 1 1 d D
C42 C 0.5184(3) 0.0598(2) 1.13521(19) 0.0323(9) Uani 1 1 d D
C43 C 0.5659(3) 0.08384(19) 1.07128(18) 0.0290(8) Uani 1 1 d D
H1A H 0.7019(18) 0.2023(15) 0.8299(12) 0.014(7) Uiso 1 1 d .
H1B H 0.663(2) 0.2388(16) 0.7638(15) 0.034(9) Uiso 1 1 d .
H2A H 0.614(2) 0.3702(15) 0.9090(13) 0.023(8) Uiso 1 1 d .
H2B H 0.719(2) 0.3815(15) 0.9422(13) 0.017(8) Uiso 1 1 d .
H4 H 0.368(2) 0.2873(17) 0.8876(16) 0.047(10) Uiso 1 1 d .
H5 H 0.247(2) 0.3752(18) 0.8396(16) 0.042(11) Uiso 1 1 d .
H6 H 0.262(2) 0.4340(17) 0.7443(16) 0.035(10) Uiso 1 1 d .
H7 H 0.393(2) 0.4143(17) 0.6730(16) 0.044(10) Uiso 1 1 d .
H8 H 0.513(2) 0.3219(15) 0.7160(14) 0.028(9) Uiso 1 1 d .
H10 H 0.362(2) 0.1685(15) 0.7525(14) 0.020(9) Uiso 1 1 d .
H11 H 0.319(2) 0.0700(16) 0.6797(14) 0.024(9) Uiso 1 1 d .
H12 H 0.434(2) -0.0187(18) 0.6606(16) 0.042(11) Uiso 1 1 d .
H13 H 0.599(2) -0.0091(16) 0.7173(14) 0.028(9) Uiso 1 1 d .
H14 H 0.641(2) 0.0891(16) 0.7912(14) 0.027(9) Uiso 1 1 d .
H16 H 0.7171(19) 0.1142(14) 0.9546(13) 0.013(7) Uiso 1 1 d .
H17 H 0.861(2) 0.0425(17) 0.9869(15) 0.031(10) Uiso 1 1 d .
H18 H 1.008(2) 0.0976(18) 1.0356(15) 0.044(10) Uiso 1 1 d .
H19 H 1.002(2) 0.2301(17) 1.0617(15) 0.032(10) Uiso 1 1 d .
H20 H 0.859(2) 0.2987(16) 1.0388(13) 0.019(9) Uiso 1 1 d .
H22 H 0.560(2) 0.4082(16) 1.0196(15) 0.029(9) Uiso 1 1 d .
H23 H 0.535(2) 0.4575(18) 1.1255(16) 0.044(12) Uiso 1 1 d .
H24 H 0.590(2) 0.4055(15) 1.2292(14) 0.026(8) Uiso 1 1 d .
H25 H 0.6775(19) 0.2878(15) 1.2294(14) 0.023(8) Uiso 1 1 d .
H26 H 0.709(2) 0.2348(15) 1.1249(13) 0.018(8) Uiso 1 1 d .
H28 H 0.642(2) 0.4778(16) 0.8505(15) 0.036(9) Uiso 1 1 d .
H29 H 0.613(2) 0.5710(16) 0.7669(14) 0.023(8) Uiso 1 1 d .
H30 H 0.649(2) 0.5469(16) 0.6506(14) 0.025(9) Uiso 1 1 d .
H31 H 0.714(2) 0.4304(16) 0.6259(15) 0.023(9) Uiso 1 1 d .
H32 H 0.7430(18) 0.3406(14) 0.7037(12) 0.006(7) Uiso 1 1 d .
H34 H 0.856(2) 0.2111(16) 0.7999(14) 0.025(9) Uiso 1 1 d .
H35 H 1.018(2) 0.1906(17) 0.8209(16) 0.038(11) Uiso 1 1 d .
H36 H 1.126(2) 0.2702(16) 0.8921(15) 0.035(9) Uiso 1 1 d .
H37 H 1.047(2) 0.3835(17) 0.9378(16) 0.037(10) Uiso 1 1 d .
H38 H 0.8835(19) 0.4038(14) 0.9108(13) 0.009(8) Uiso 1 1 d .
H40A H 0.395(2) 0.1781(15) 1.0937(14) 0.029(9) Uiso 1 1 d .
H40B H 0.478(2) 0.2416(16) 1.1166(13) 0.025(9) Uiso 1 1 d .
H41A H 0.567(2) 0.1523(16) 1.1963(14) 0.033(9) Uiso 1 1 d .
H41B H 0.448(2) 0.1260(15) 1.2067(14) 0.029(8) Uiso 1 1 d .
H42A H 0.557(2) 0.0252(16) 1.1613(14) 0.024(9) Uiso 1 1 d .
H42B H 0.454(2) 0.0340(16) 1.1203(14) 0.028(9) Uiso 1 1 d .
H43A H 0.636(2) 0.0885(17) 1.0806(16) 0.042(10) Uiso 1 1 d .
H43B H 0.546(2) 0.0480(16) 1.0278(15) 0.039(9) Uiso 1 1 d .
O5 O 0.6991(4) 0.0428(2) 0.5178(3) 0.173(2) Uani 1 1 d D
C51 C 0.6547(5) 0.0893(6) 0.5763(3) 0.200(5) Uani 1 1 d D
H51A H 0.5824 0.1012 0.5628 0.240 Uiso 1 1 calc R
H51B H 0.6603 0.0599 0.6206 0.240 Uiso 1 1 calc R
C52 C 0.7146(5) 0.1600(4) 0.5848(3) 0.163(4) Uani 1 1 d D
H52A H 0.7311 0.1732 0.6348 0.195 Uiso 1 1 calc R
H52B H 0.6789 0.2035 0.5603 0.195 Uiso 1 1 calc R
C53 C 0.8060(4) 0.1384(3) 0.5518(4) 0.120(2) Uani 1 1 d D
H53A H 0.8247 0.1813 0.5219 0.144 Uiso 1 1 calc R
H53B H 0.8626 0.1308 0.5889 0.144 Uiso 1 1 calc R
C54 C 0.7947(5) 0.0706(4) 0.5101(3) 0.124(3) Uani 1 1 d D
H54A H 0.8013 0.0825 0.4604 0.149 Uiso 1 1 calc R
H54B H 0.8469 0.0324 0.5265 0.149 Uiso 1 1 calc R

loop_
_atom_site_aniso_label
_atom_site_aniso_U_11
_atom_site_aniso_U_22
_atom_site_aniso_U_33
_atom_site_aniso_U_23
_atom_site_aniso_U_13
_atom_site_aniso_U_12
Pd 0.01741(12) 0.02521(14) 0.02063(13) 0.00446(12) 0.00384(9) 0.00004(12)
S 0.0242(5) 0.0311(5) 0.0247(5) -0.0023(4) 0.0038(4) -0.0014(4)
P1 0.0188(4) 0.0257(5) 0.0218(5) 0.0038(4) 0.0050(4) 0.0025(4)
P2 0.0186(5) 0.0292(5) 0.0238(5) 0.0068(4) 0.0024(4) -0.0009(4)
B1 0.0174(19) 0.030(2) 0.028(2) 0.0072(17) 0.0035(16) 0.0007(16)
F1 0.0363(12) 0.0571(14) 0.0305(11) 0.0125(10) 0.0002(9) 0.0067(10)
F2 0.0394(12) 0.0425(13) 0.0500(13) -0.0174(11) -0.0061(10) 0.0021(10)
F3 0.0216(11) 0.0522(13) 0.0444(12) 0.0043(10) 0.0041(9) -0.0032(9)
O2 0.0219(12) 0.0305(13) 0.0196(12) 0.0004(10) 0.0073(9) -0.0031(10)
O3 0.0334(13) 0.0298(13) 0.0348(13) -0.0099(11) 0.0046(10) 0.0075(11)
O4 0.0340(14) 0.0320(13) 0.0233(12) 0.0104(10) 0.0070(10) 0.0002(11)
C1 0.0218(19) 0.031(2) 0.026(2) 0.0091(17) 0.0106(16) 0.0065(16)
C2 0.021(2) 0.030(2) 0.029(2) 0.0063(17) -0.0006(16) -0.0048(17)
C3 0.0215(17) 0.0241(19) 0.0215(17) 0.0026(14) 0.0010(14) 0.0001(14)
C4 0.038(2) 0.034(2) 0.031(2) 0.0096(18) 0.0104(17) 0.0132(18)
C5 0.040(2) 0.046(3) 0.050(3) 0.017(2) 0.023(2) 0.023(2)
C6 0.033(2) 0.038(2) 0.046(3) 0.0171(19) 0.0063(19) 0.0186(19)
C7 0.031(2) 0.041(2) 0.036(2) 0.0178(18) 0.0033(18) 0.0070(18)
C8 0.0221(19) 0.039(2) 0.029(2) 0.0080(16) 0.0049(16) 0.0078(16)
C9 0.0260(19) 0.0251(19) 0.0217(18) 0.0038(14) 0.0104(15) 0.0015(15)
C10 0.032(2) 0.035(2) 0.035(2) -0.0087(18) 0.0067(18) 0.0059(18)
C11 0.038(3) 0.044(3) 0.040(2) -0.0140(19) 0.003(2) -0.001(2)
C12 0.058(3) 0.033(2) 0.034(2) -0.0123(19) 0.014(2) -0.001(2)
C13 0.044(3) 0.029(2) 0.039(2) 0.0018(18) 0.019(2) 0.010(2)
C14 0.030(2) 0.033(2) 0.031(2) 0.0086(17) 0.0112(17) 0.0046(18)
C15 0.0193(18) 0.038(2) 0.0233(18) 0.0106(15) 0.0040(14) -0.0022(15)
C16 0.024(2) 0.042(2) 0.0233(19) 0.0062(17) 0.0043(16) 0.0014(18)
C17 0.037(2) 0.045(3) 0.031(2) 0.011(2) 0.0103(18) 0.015(2)
C18 0.031(2) 0.065(3) 0.045(3) 0.024(2) 0.011(2) 0.015(2)
C19 0.021(2) 0.071(4) 0.046(3) 0.025(2) -0.0039(18) -0.009(2)
C20 0.028(2) 0.042(3) 0.041(2) 0.014(2) 0.0017(18) -0.0043(19)
C21 0.0200(17) 0.031(2) 0.0269(18) 0.0031(16) 0.0034(14) -0.0077(16)
C22 0.041(2) 0.051(3) 0.026(2) 0.008(2) 0.0022(18) 0.008(2)
C23 0.052(3) 0.049(3) 0.042(3) -0.001(2) 0.006(2) 0.020(2)
C24 0.042(2) 0.050(3) 0.029(2) -0.009(2) 0.0039(19) -0.005(2)
C25 0.032(2) 0.043(2) 0.0231(19) -0.0011(19) -0.0055(16) -0.0099(19)
C26 0.025(2) 0.028(2) 0.032(2) 0.0018(17) -0.0027(16) -0.0090(16)
C27 0.0154(17) 0.030(2) 0.0278(19) 0.0055(15) 0.0041(14) -0.0039(15)
C28 0.027(2) 0.036(2) 0.026(2) 0.0052(17) 0.0033(16) -0.0020(16)
C29 0.031(2) 0.030(2) 0.038(2) 0.0077(18) 0.0060(17) 0.0043(17)
C30 0.030(2) 0.041(2) 0.030(2) 0.0187(19) -0.0004(17) -0.0003(18)
C31 0.028(2) 0.047(3) 0.025(2) 0.0060(19) 0.0081(17) -0.0041(18)
C32 0.0227(19) 0.030(2) 0.032(2) 0.0046(18) 0.0088(15) 0.0011(16)
C33 0.0245(18) 0.032(2) 0.0263(18) 0.0157(17) 0.0064(14) -0.0003(17)
C34 0.025(2) 0.046(3) 0.036(2) 0.0082(19) 0.0063(18) 0.0008(19)
C35 0.025(2) 0.054(3) 0.055(3) 0.014(2) 0.013(2) 0.009(2)
C36 0.019(2) 0.057(3) 0.060(3) 0.030(2) 0.003(2) 0.000(2)
C37 0.031(2) 0.048(3) 0.052(3) 0.023(2) -0.004(2) -0.017(2)
C38 0.031(2) 0.032(2) 0.053(3) 0.014(2) 0.0048(19) -0.0027(19)
C39 0.033(2) 0.031(2) 0.026(2) 0.0025(16) 0.0039(16) 0.0045(17)
O1 0.0261(12) 0.0244(12) 0.0199(12) 0.0046(9) 0.0062(9) 0.0046(10)
C40 0.0233(19) 0.031(2) 0.0239(18) -0.0016(16) 0.0068(15) 0.0000(17)
C41 0.034(2) 0.032(2) 0.026(2) 0.0057(16) 0.0085(18) 0.0012(17)
C42 0.032(2) 0.031(2) 0.035(2) 0.0094(18) 0.0074(18) 0.0055(19)
C43 0.032(2) 0.026(2) 0.030(2) 0.0068(16) 0.0047(18) 0.0056(17)
O5 0.105(4) 0.131(4) 0.266(7) 0.109(4) -0.054(4) -0.036(3)
C51 0.162(8) 0.366(14) 0.088(5) 0.091(7) 0.086(6) 0.063(9)
C52 0.079(5) 0.213(9) 0.196(8) 0.145(7) 0.012(5) -0.011(5)
C53 0.089(5) 0.050(4) 0.224(8) 0.033(4) 0.031(5) -0.009(3)
C54 0.148(7) 0.136(6) 0.082(4) 0.054(4) -0.022(4) -0.069(5)

loop_
_atom_type_symbol
_atom_type_description
_atom_type_scat_dispersion_real
_atom_type_scat_dispersion_imag
_atom_type_scat_source
C C 0.0033 0.0016 'International Tables Vol C Tables 4.2.6.8 and 6.1.1.4'
H H 0.0000 0.0000 'International Tables Vol C Tables 4.2.6.8 and 6.1.1.4'
B B 0.0013 0.0007 'International Tables Vol C Tables 4.2.6.8 and 6.1.1.4'
O O 0.0106 0.0060 'International Tables Vol C Tables 4.2.6.8 and 6.1.1.4'
F F 0.0171 0.0103 'International Tables Vol C Tables 4.2.6.8 and 6.1.1.4'
P P 0.1023 0.0942 'International Tables Vol C Tables 4.2.6.8 and 6.1.1.4'
S S 0.1246 0.1234 'International Tables Vol C Tables 4.2.6.8 and 6.1.1.4'
Pd Pd -0.9988 1.0072 'International Tables Vol C Tables 4.2.6.8 and 6.1.1.4'

loop_
_geom_angle_atom_site_label_1
_geom_angle_atom_site_label_2
_geom_angle_atom_site_label_3
_geom_angle
_geom_angle_publ_flag
O2 Pd O1 86.52(7) yes
O2 Pd P2 178.42(6) yes
O1 Pd P2 92.33(6) yes
O2 Pd P1 91.90(5) yes
O1 Pd P1 175.29(6) yes
P2 Pd P1 89.16(3) yes
O4 S O3 118.04(13) yes
O4 S O2 114.07(12) yes
O3 S O2 113.46(12) yes
O4 S C39 103.42(14) yes
O3 S C39 104.22(14) yes
O2 S C39 100.83(13) yes
C1 P1 C3 111.06(15) ?
C1 P1 C9 105.07(15) ?
C3 P1 C9 104.65(14) ?
C1 P1 Pd 115.89(12) ?
C3 P1 Pd 109.44(10) ?
C9 P1 Pd 110.06(10) ?
C2 P2 C15 111.07(15) ?
C2 P2 C21 107.16(16) ?
C15 P2 C21 104.93(14) ?
C2 P2 Pd 116.48(12) ?
C15 P2 Pd 109.51(11) ?
C21 P2 Pd 106.95(10) ?
C27 B1 C33 108.7(2) ?
C27 B1 C1 110.4(3) ?
C33 B1 C1 108.3(3) ?
C27 B1 C2 109.8(3) ?
C33 B1 C2 110.1(3) ?
C1 B1 C2 109.5(3) ?
S O2 Pd 121.90(11) ?
B1 C1 P1 120.1(2) ?
B1 C1 H1A 111.2(16) ?
P1 C1 H1A 100.5(15) ?
B1 C1 H1B 114.7(18) ?
P1 C1 H1B 105.2(18) ?
H1A C1 H1B 103(2) ?
B1 C2 P2 117.2(2) ?
B1 C2 H2A 109.5(16) ?
P2 C2 H2A 103.5(16) ?
B1 C2 H2B 113.3(17) ?
P2 C2 H2B 105.6(17) ?
H2A C2 H2B 107(2) ?
C4 C3 C8 118.5(3) ?
C4 C3 P1 121.1(2) ?
C8 C3 P1 120.2(2) ?
C5 C4 C3 120.3(3) ?
C5 C4 H4 121.5(19) ?
C3 C4 H4 118.2(19) ?
C6 C5 C4 120.6(4) ?
C6 C5 H5 116(2) ?
C4 C5 H5 123(2) ?
C5 C6 C7 120.2(4) ?
C5 C6 H6 117(2) ?
C7 C6 H6 122(2) ?
C6 C7 C8 119.9(3) ?
C6 C7 H7 120.6(17) ?
C8 C7 H7 119.5(17) ?
C7 C8 C3 120.6(3) ?
C7 C8 H8 119.5(17) ?
C3 C8 H8 120.0(17) ?
C10 C9 C14 118.0(3) ?
C10 C9 P1 121.9(2) ?
C14 C9 P1 119.9(3) ?
C11 C10 C9 120.7(3) ?
C11 C10 H10 120.2(19) ?
C9 C10 H10 119.1(19) ?
C12 C11 C10 120.1(4) ?
C12 C11 H11 120.7(19) ?
C10 C11 H11 119.1(19) ?
C13 C12 C11 120.3(4) ?
C13 C12 H12 123(2) ?
C11 C12 H12 117(2) ?
C12 C13 C14 120.1(4) ?
C12 C13 H13 125.7(19) ?
C14 C13 H13 114.2(19) ?
C13 C14 C9 120.7(3) ?
C13 C14 H14 122.5(17) ?
C9 C14 H14 116.8(18) ?
C16 C15 C20 118.6(3) ?
C16 C15 P2 121.5(2) ?
C20 C15 P2 119.8(3) ?
C17 C16 C15 121.2(4) ?
C17 C16 H16 119.3(16) ?
C15 C16 H16 119.2(15) ?
C18 C17 C16 119.7(4) ?
C18 C17 H17 120.8(19) ?
C16 C17 H17 119(2) ?
C17 C18 C19 120.1(4) ?
C17 C18 H18 118.2(19) ?
C19 C18 H18 121.7(19) ?
C18 C19 C20 120.5(4) ?
C18 C19 H19 124(2) ?
C20 C19 H19 116(2) ?
C19 C20 C15 119.8(4) ?
C19 C20 H20 121.8(18) ?
C15 C20 H20 118.1(18) ?
C22 C21 C26 118.6(3) ?
C22 C21 P2 119.6(2) ?
C26 C21 P2 121.8(3) ?
C21 C22 C23 120.5(4) ?
C21 C22 H22 123.0(18) ?
C23 C22 H22 116.4(18) ?
C24 C23 C22 120.1(4) ?
C24 C23 H23 118(2) ?
C22 C23 H23 122(2) ?
C23 C24 C25 120.2(4) ?
C23 C24 H24 119.7(17) ?
C25 C24 H24 120.0(17) ?
C24 C25 C26 120.0(3) ?
C24 C25 H25 121.2(16) ?
C26 C25 H25 118.8(16) ?
C25 C26 C21 120.5(3) ?
C25 C26 H26 118.1(17) ?
C21 C26 H26 121.4(17) ?
C28 C27 C32 115.2(3) ?
C28 C27 B1 124.3(3) ?
C32 C27 B1 120.5(3) ?
C27 C28 C29 122.6(3) ?
C27 C28 H28 121.9(17) ?
C29 C28 H28 115.5(17) ?
C30 C29 C28 119.9(4) ?
C30 C29 H29 121.2(17) ?
C28 C29 H29 118.9(17) ?
C29 C30 C31 119.2(3) ?
C29 C30 H30 123.6(18) ?
C31 C30 H30 117.2(18) ?
C32 C31 C30 120.0(4) ?
C32 C31 H31 115(2) ?
C30 C31 H31 124(2) ?
C31 C32 C27 123.1(3) ?
C31 C32 H32 118.8(16) ?
C27 C32 H32 117.9(16) ?
C34 C33 C38 114.7(3) ?
C34 C33 B1 124.0(3) ?
C38 C33 B1 121.3(3) ?
C33 C34 C35 122.7(4) ?
C33 C34 H34 121.8(18) ?
C35 C34 H34 115.4(18) ?
C36 C35 C34 120.9(4) ?
C36 C35 H35 124(2) ?
C34 C35 H35 116(2) ?
C35 C36 C37 118.6(4) ?
C35 C36 H36 118.9(18) ?
C37 C36 H36 122.3(18) ?
C36 C37 C38 120.7(4) ?
C36 C37 H37 125.5(19) ?
C38 C37 H37 113.4(19) ?
C37 C38 C33 122.3(4) ?
C37 C38 H38 117.7(17) ?
C33 C38 H38 120.0(17) ?
F2 C39 F3 107.5(3) ?
F2 C39 F1 107.7(3) ?
F3 C39 F1 108.0(3) ?
F2 C39 S 111.6(2) ?
F3 C39 S 111.3(2) ?
F1 C39 S 110.7(2) ?
C43 O1 C40 109.9(2) ?
C43 O1 Pd 114.92(17) ?
C40 O1 Pd 133.80(17) ?
O1 C40 C41 104.7(2) ?
O1 C40 H40A 105.6(17) ?
C41 C40 H40A 113.8(17) ?
O1 C40 H40B 106.8(15) ?
C41 C40 H40B 116.7(15) ?
H40A C40 H40B 108(2) ?
C40 C41 C42 101.0(3) ?
C40 C41 H41A 110.8(16) ?
C42 C41 H41A 107.1(16) ?
C40 C41 H41B 115.1(16) ?
C42 C41 H41B 110.8(16) ?
H41A C41 H41B 111(2) ?
C43 C42 C41 104.6(3) ?
C43 C42 H42A 112.4(18) ?
C41 C42 H42A 115.3(18) ?
C43 C42 H42B 108.4(17) ?
C41 C42 H42B 110.1(17) ?
H42A C42 H42B 106(2) ?
O1 C43 C42 104.3(3) ?
O1 C43 H43A 109.7(19) ?
C42 C43 H43A 111.3(19) ?
O1 C43 H43B 106.8(16) ?
C42 C43 H43B 113.1(16) ?
H43A C43 H43B 111(2) ?
C54 O5 C51 108.4(5) ?
C52 C51 O5 106.3(4) ?
C52 C51 H51A 110.5 ?
O5 C51 H51A 110.5 ?
C52 C51 H51B 110.5 ?
O5 C51 H51B 110.5 ?
H51A C51 H51B 108.7 ?
C51 C52 C53 101.3(5) ?
C51 C52 H52A 111.5 ?
C53 C52 H52A 111.5 ?
C51 C52 H52B 111.5 ?
C53 C52 H52B 111.5 ?
H52A C52 H52B 109.3 ?
C54 C53 C52 114.2(4) ?
C54 C53 H53A 108.7 ?
C52 C53 H53A 108.7 ?
C54 C53 H53B 108.7 ?
C52 C53 H53B 108.7 ?
H53A C53 H53B 107.6 ?
O5 C54 C53 106.0(5) ?
O5 C54 H54A 110.5 ?
C53 C54 H54A 110.5 ?
O5 C54 H54B 110.5 ?
C53 C54 H54B 110.5 ?
H54A C54 H54B 108.7 ?

loop_
_geom_bond_atom_site_label_1
_geom_bond_atom_site_label_2
_geom_bond_distance
_geom_bond_publ_flag
Pd O2 2.1550(19) yes
Pd O1 2.1572(18) yes
Pd P2 2.2309(9) yes
Pd P1 2.2378(8) yes
S O4 1.434(2) yes
S O3 1.438(2) yes
S O2 1.4742(19) yes
S C39 1.800(3) ?
P1 C1 1.792(3) ?
P1 C3 1.802(3) ?
P1 C9 1.812(3) ?
P2 C2 1.790(3) ?
P2 C15 1.809(3) ?
P2 C21 1.809(3) ?
B1 C27 1.640(4) ?
B1 C33 1.641(4) ?
B1 C1 1.645(5) ?
B1 C2 1.646(5) ?
F1 C39 1.338(3) ?
F2 C39 1.330(3) ?
F3 C39 1.334(3) ?
C1 H1A 0.93(3) ?
C1 H1B 0.94(3) ?
C2 H2A 0.95(3) ?
C2 H2B 0.90(3) ?
C3 C4 1.388(4) ?
C3 C8 1.391(4) ?
C4 C5 1.375(4) ?
C4 H4 0.95(3) ?
C5 C6 1.368(5) ?
C5 H5 0.85(3) ?
C6 C7 1.370(5) ?
C6 H6 0.84(3) ?
C7 C8 1.384(4) ?
C7 H7 1.02(3) ?
C8 H8 0.95(3) ?
C9 C10 1.383(4) ?
C9 C14 1.404(4) ?
C10 C11 1.381(5) ?
C10 H10 0.87(3) ?
C11 C12 1.376(5) ?
C11 H11 0.89(3) ?
C12 C13 1.361(5) ?
C12 H12 0.88(3) ?
C13 C14 1.378(5) ?
C13 H13 0.90(3) ?
C14 H14 0.96(3) ?
C15 C16 1.385(4) ?
C15 C20 1.391(4) ?
C16 C17 1.383(4) ?
C16 H16 0.97(2) ?
C17 C18 1.368(5) ?
C17 H17 0.92(3) ?
C18 C19 1.377(5) ?
C18 H18 0.96(3) ?
C19 C20 1.387(5) ?
C19 H19 0.88(3) ?
C20 H20 0.90(3) ?
C21 C22 1.385(4) ?
C21 C26 1.392(4) ?
C22 C23 1.387(5) ?
C22 H22 0.95(3) ?
C23 C24 1.368(5) ?
C23 H23 0.85(3) ?
C24 C25 1.374(5) ?
C24 H24 0.96(3) ?
C25 C26 1.384(4) ?
C25 H25 0.97(3) ?
C26 H26 0.92(3) ?
C27 C28 1.387(4) ?
C27 C32 1.398(4) ?
C28 C29 1.399(4) ?
C28 H28 1.00(3) ?
C29 C30 1.371(4) ?
C29 H29 0.96(3) ?
C30 C31 1.381(5) ?
C30 H30 0.91(3) ?
C31 C32 1.374(4) ?
C31 H31 0.85(3) ?
C32 H32 0.90(2) ?
C33 C34 1.389(5) ?
C33 C38 1.399(5) ?
C34 C35 1.391(5) ?
C34 H34 0.91(3) ?
C35 C36 1.357(5) ?
C35 H35 0.91(3) ?
C36 C37 1.366(5) ?
C36 H36 0.97(3) ?
C37 C38 1.391(5) ?
C37 H37 0.97(3) ?
C38 H38 0.91(2) ?
O1 C43 1.454(3) ?
O1 C40 1.469(3) ?
C40 C41 1.514(4) ?
C40 H40A 0.94(3) ?
C40 H40B 1.02(3) ?
C41 C42 1.511(4) ?
C41 H41A 1.03(3) ?
C41 H41B 1.00(3) ?
C42 C43 1.496(4) ?
C42 H42A 0.91(3) ?
C42 H42B 0.98(3) ?
C43 H43A 0.94(3) ?
C43 H43B 1.06(3) ?
O5 C54 1.380(5) ?
O5 C51 1.550(7) ?
C51 C52 1.470(9) ?
C51 H51A 0.9900 ?
C51 H51B 0.9900 ?
C52 C53 1.473(7) ?
C52 H52A 0.9900 ?
C52 H52B 0.9900 ?
C53 C54 1.430(6) ?
C53 H53A 0.9900 ?
C53 H53B 0.9900 ?
C54 H54A 0.9900 ?
C54 H54B 0.9900 ?
